data_4129711
loop_
_publ_author_name
'Kim, Jiyu'
'Park, Sung-Woo'
'Baik, Mu-Hyun'
'Chang, Sukbok'

_publ_section_title
;
 Complete Switch of Selectivity in the C-H Alkenylation and Hydroarylation
 Catalyzed by Iridium: The Role of Directing Groups.
;
_journal_issue 42
_journal_name_full 'Journal of the American Chemical Society'
_journal_page_first 13448
_journal_page_last 13451
_journal_paper_doi 10.1021/jacs.5b09824
_journal_volume 137
_journal_year 2015
_chemical_formula_moiety 'C29 H31 Ir N, F6 Sb'
_chemical_formula_sum 'C29 H31 F6 Ir N Sb'
_chemical_formula_weight 821.50
_space_group_IT_number 2
_space_group_name_Hall '-P 1'
_space_group_name_H-M_alt 'P -1'
_symmetry_cell_setting triclinic
_symmetry_space_group_name_Hall '-P 1'
_symmetry_space_group_name_H-M 'P -1'
_atom_sites_solution_hydrogens geom
_atom_sites_solution_primary direct
_atom_sites_solution_secondary difmap
_audit_creation_method SHELXTL
_cell_angle_alpha 102.421(2)
_cell_angle_beta 90.281(2)
_cell_angle_gamma 97.364(2)
_cell_formula_units_Z 2
_cell_length_a 9.0649(10)
_cell_length_b 9.4336(10)
_cell_length_c 17.0247(18)
_cell_measurement_reflns_used 6772
_cell_measurement_temperature 200(2)
_cell_measurement_theta_max 26.06
_cell_measurement_theta_min 2.23
_cell_volume 1409.3(3)
_computing_cell_refinement 'Bruker SMART'
_computing_data_collection 'Bruker SMART'
_computing_data_reduction 'Bruker SAINT'
_computing_molecular_graphics 'Bruker SHELXTL'
_computing_publication_material 'Bruker SHELXTL'
_computing_structure_refinement 'Bruker SHELXTL'
_computing_structure_solution 'SBruker SHELXTL'
_diffrn_ambient_temperature 200(2)
_diffrn_measured_fraction_theta_full 0.979
_diffrn_measured_fraction_theta_max 0.979
_diffrn_measurement_device_type 'CCD area detector'
_diffrn_measurement_method 'phi and omega scans'
_diffrn_radiation_monochromator graphite
_diffrn_radiation_source 'fine-focus sealed tube'
_diffrn_radiation_type MoK\a
_diffrn_radiation_wavelength 0.71073
_diffrn_reflns_av_R_equivalents 0.0150
_diffrn_reflns_av_sigmaI/netI 0.0266
_diffrn_reflns_limit_h_max 11
_diffrn_reflns_limit_h_min -11
_diffrn_reflns_limit_k_max 11
_diffrn_reflns_limit_k_min -8
_diffrn_reflns_limit_l_max 21
_diffrn_reflns_limit_l_min -21
_diffrn_reflns_number 8767
_diffrn_reflns_theta_full 26.06
_diffrn_reflns_theta_max 26.06
_diffrn_reflns_theta_min 1.23
_exptl_absorpt_coefficient_mu 5.734
_exptl_absorpt_correction_T_max 0.5007
_exptl_absorpt_correction_T_min 0.2255
_exptl_absorpt_correction_type multi-scan
_exptl_absorpt_process_details 'Bruker SADABS'
_exptl_crystal_colour yellow
_exptl_crystal_density_diffrn 1.936
_exptl_crystal_density_method 'not measured'
_exptl_crystal_description block
_exptl_crystal_F_000 788
_exptl_crystal_size_max 0.37
_exptl_crystal_size_mid 0.21
_exptl_crystal_size_min 0.14
_refine_diff_density_max 3.313
_refine_diff_density_min -5.697
_refine_diff_density_rms 0.467
_refine_ls_extinction_method none
_refine_ls_goodness_of_fit_ref 1.320
_refine_ls_hydrogen_treatment constr
_refine_ls_matrix_type full
_refine_ls_number_parameters 351
_refine_ls_number_reflns 5451
_refine_ls_number_restraints 66
_refine_ls_restrained_S_all 1.318
_refine_ls_R_factor_all 0.0716
_refine_ls_R_factor_gt 0.0416
_refine_ls_shift/su_max 0.000
_refine_ls_shift/su_mean 0.000
_refine_ls_structure_factor_coef Fsqd
_refine_ls_weighting_details 'calc w=1/[\s^2^(Fo^2^)+(0.0000P)^2^+49.5175P] where P=(Fo^2^+2Fc^2^)/3'
_refine_ls_weighting_scheme calc
_refine_ls_wR_factor_gt 0.0932
_refine_ls_wR_factor_ref 0.1711
_reflns_number_gt 4824
_reflns_number_total 5451
_reflns_threshold_expression >2sigma(I)
_cod_data_source_file ja5b09824_si_003.cif
_cod_data_source_block JSBNo1-ma
_cod_depositor_comments
;
The following automatic conversions were performed:

data item '_exptl_absorpt_correction_type' value 'Multi-scan' was
changed to 'multi-scan' in accordance with the
/home/saulius/struct/COD-crude-data/automatic-downloads/DataCite-retrospective/ACS/depositions/lib/dictionaries/cif_core.dic
dictionary named 'cif_core.dic' version 2.4.2 last updated on
2011-04-26.

data item '_symmetry_cell_setting' value 'Triclinic' was changed to
'triclinic' in accordance with the
/home/saulius/struct/COD-crude-data/automatic-downloads/DataCite-retrospective/ACS/depositions/lib/dictionaries/cif_core.dic
dictionary named 'cif_core.dic' version 2.4.2 last updated on
2011-04-26.

Automatic conversion script
Id: cif_fix_values 6909 2019-04-08 15:41:33Z antanas 
;
_cod_original_sg_symbol_Hall 1
_cod_original_sg_symbol_H-M P-1
_cod_database_code 4129711

loop_
_symmetry_equiv_pos_as_xyz
'x, y, z'
'-x, -y, -z'

loop_
_atom_site_label
_atom_site_type_symbol
_atom_site_fract_x
_atom_site_fract_y
_atom_site_fract_z
_atom_site_U_iso_or_equiv
_atom_site_adp_type
_atom_site_occupancy
_atom_site_symmetry_multiplicity
_atom_site_calc_flag
_atom_site_refinement_flags
Ir1 Ir 0.02337(6) 0.30804(6) 0.24714(3) 0.02937(17) Uani 1 1 d .
N1 N 0.2233(11) 0.4400(13) 0.2392(7) 0.030(2) Uani 1 1 d .
C1 C 0.3379(15) 0.3878(15) 0.1989(8) 0.030(3) Uani 1 1 d U
H1 H 0.3277 0.2883 0.1708 0.036 Uiso 1 1 calc R
C2 C 0.4712(16) 0.4768(17) 0.1976(9) 0.040(3) Uani 1 1 d .
H2 H 0.5514 0.4378 0.1686 0.048 Uiso 1 1 calc R
C3 C 0.4889(17) 0.6236(18) 0.2384(10) 0.045(4) Uani 1 1 d .
H3 H 0.5800 0.6861 0.2390 0.054 Uiso 1 1 calc R
C4 C 0.3660(17) 0.6726(17) 0.2781(9) 0.038(3) Uani 1 1 d .
H4 H 0.3731 0.7724 0.3054 0.046 Uiso 1 1 calc R
C5 C 0.2367(15) 0.5853(14) 0.2797(8) 0.029(3) Uani 1 1 d U
C6 C 0.0991(15) 0.6257(16) 0.3142(8) 0.033(3) Uani 1 1 d .
C7 C 0.0808(17) 0.7697(15) 0.3545(8) 0.035(3) Uani 1 1 d .
H7 H 0.1633 0.8449 0.3629 0.043 Uiso 1 1 calc R
C8 C -0.0574(19) 0.8003(18) 0.3816(9) 0.044(4) Uani 1 1 d .
H8 H -0.0704 0.8960 0.4100 0.053 Uiso 1 1 calc R
C9 C -0.1754(18) 0.6911(17) 0.3670(10) 0.042(3) Uani 1 1 d U
H9 H -0.2702 0.7135 0.3855 0.050 Uiso 1 1 calc R
C10 C -0.1633(16) 0.5517(16) 0.3270(9) 0.035(3) Uani 1 1 d U
H10 H -0.2499 0.4813 0.3173 0.042 Uiso 1 1 calc R
C11 C -0.0255(15) 0.5088(16) 0.2997(9) 0.035(3) Uani 1 1 d .
C12 C -0.1398(16) 0.3282(17) 0.1553(9) 0.036(3) Uani 1 1 d U
H12A H -0.2297 0.2543 0.1464 0.043 Uiso 1 1 calc R
H12B H -0.1619 0.4285 0.1559 0.043 Uiso 1 1 calc R
C13 C -0.0086(17) 0.2851(16) 0.1124(8) 0.037(3) Uani 1 1 d .
H13 H -0.0220 0.1813 0.0813 0.044 Uiso 1 1 calc R
C14 C 0.0921(15) 0.3841(15) 0.0757(7) 0.028(3) Uani 1 1 d .
C15 C 0.1928(16) 0.3227(16) 0.0207(8) 0.035(3) Uani 1 1 d .
H15 H 0.1927 0.2196 0.0091 0.042 Uiso 1 1 calc R
C16 C 0.2934(18) 0.4079(18) -0.0176(9) 0.041(3) Uani 1 1 d .
H16 H 0.3579 0.3632 -0.0564 0.049 Uiso 1 1 calc R
C17 C 0.2976(18) 0.557(2) 0.0017(9) 0.045(4) Uani 1 1 d .
H17 H 0.3679 0.6168 -0.0226 0.054 Uiso 1 1 calc R
C18 C 0.2010(19) 0.6222(18) 0.0561(9) 0.043(4) Uani 1 1 d .
H18 H 0.2037 0.7257 0.0679 0.052 Uiso 1 1 calc R
C19 C 0.0980(16) 0.5364(16) 0.0944(9) 0.036(3) Uani 1 1 d .
H19 H 0.0331 0.5818 0.1326 0.043 Uiso 1 1 calc R
C20 C 0.1186(16) 0.1091(15) 0.2675(8) 0.032(3) Uani 1 1 d U
C21 C -0.0266(17) 0.0637(16) 0.2322(9) 0.037(3) Uani 1 1 d U
C22 C -0.1311(17) 0.1331(16) 0.2877(9) 0.037(3) Uani 1 1 d U
C23 C -0.0473(15) 0.2264(15) 0.3579(8) 0.029(3) Uani 1 1 d U
C24 C 0.1055(15) 0.2088(15) 0.3417(8) 0.031(3) Uani 1 1 d U
C25 C 0.255(2) 0.048(2) 0.2339(12) 0.057(5) Uani 1 1 d .
H25A H 0.2577 -0.0483 0.2469 0.086 Uiso 1 1 calc R
H25B H 0.3438 0.1141 0.2576 0.086 Uiso 1 1 calc R
H25C H 0.2530 0.0370 0.1754 0.086 Uiso 1 1 calc R
C26 C -0.072(2) -0.0512(17) 0.1591(10) 0.057(5) Uani 1 1 d .
H26A H 0.0126 -0.0619 0.1236 0.086 Uiso 1 1 calc R
H26B H -0.1543 -0.0234 0.1308 0.086 Uiso 1 1 calc R
H26C H -0.1039 -0.1444 0.1745 0.086 Uiso 1 1 calc R
C27 C -0.2960(19) 0.109(2) 0.2794(12) 0.059(5) Uani 1 1 d .
H27A H -0.3261 0.0872 0.2222 0.089 Uiso 1 1 calc R
H27B H -0.3358 0.1977 0.3071 0.089 Uiso 1 1 calc R
H27C H -0.3349 0.0268 0.3032 0.089 Uiso 1 1 calc R
C28 C -0.107(2) 0.304(2) 0.4327(11) 0.055(5) Uani 1 1 d .
H28A H -0.1128 0.2418 0.4723 0.082 Uiso 1 1 calc R
H28B H -0.2066 0.3262 0.4217 0.082 Uiso 1 1 calc R
H28C H -0.0413 0.3951 0.4541 0.082 Uiso 1 1 calc R
C29 C 0.234(2) 0.281(2) 0.4004(11) 0.053(4) Uani 1 1 d U
H29A H 0.2399 0.2265 0.4428 0.080 Uiso 1 1 calc R
H29B H 0.2185 0.3822 0.4245 0.080 Uiso 1 1 calc R
H29C H 0.3277 0.2825 0.3716 0.080 Uiso 1 1 calc R
Sb1 Sb 0.5000 0.0000 0.5000 0.0321(3) Uani 1 2 d S
F1 F 0.5343(13) 0.2055(10) 0.5261(6) 0.061(3) Uani 1 1 d .
F2 F 0.6955(12) -0.0052(13) 0.4679(7) 0.067(3) Uani 1 1 d .
F3 F 0.5611(13) -0.0041(11) 0.6041(6) 0.059(3) Uani 1 1 d .
Sb2 Sb 0.5000 0.0000 0.0000 0.0342(3) Uani 1 2 d S
F4 F 0.5302(13) -0.1087(11) 0.0773(6) 0.059(3) Uani 1 1 d .
F5 F 0.2955(10) -0.0325(11) 0.0127(6) 0.054(2) Uani 1 1 d .
F6 F 0.5135(11) 0.1695(9) 0.0824(6) 0.054(3) Uani 1 1 d .

loop_
_atom_site_aniso_label
_atom_site_aniso_U_11
_atom_site_aniso_U_22
_atom_site_aniso_U_33
_atom_site_aniso_U_23
_atom_site_aniso_U_13
_atom_site_aniso_U_12
Ir1 0.0316(3) 0.0315(3) 0.0255(3) 0.0069(2) 0.0009(2) 0.0048(2)
N1 0.019(5) 0.045(7) 0.027(6) 0.009(5) -0.012(4) 0.006(5)
C1 0.029(4) 0.029(4) 0.030(4) 0.001(3) 0.001(3) 0.008(3)
C2 0.029(7) 0.048(9) 0.040(8) 0.004(7) -0.002(6) 0.004(6)
C3 0.031(8) 0.047(9) 0.049(9) 0.006(7) -0.005(7) -0.015(7)
C4 0.043(8) 0.035(8) 0.042(8) 0.014(6) 0.006(7) 0.014(6)
C5 0.029(4) 0.026(4) 0.029(4) 0.005(3) 0.000(3) -0.001(3)
C6 0.032(7) 0.044(8) 0.025(7) 0.002(6) 0.005(5) 0.023(6)
C7 0.049(9) 0.027(7) 0.030(7) 0.004(6) 0.005(6) 0.005(6)
C8 0.061(10) 0.040(9) 0.038(8) 0.009(7) 0.014(7) 0.032(8)
C9 0.040(4) 0.042(4) 0.044(4) 0.008(3) 0.002(3) 0.010(3)
C10 0.033(4) 0.036(4) 0.036(4) 0.003(3) 0.006(3) 0.009(3)
C11 0.032(7) 0.035(7) 0.044(8) 0.026(6) -0.007(6) 0.001(6)
C12 0.034(4) 0.038(4) 0.036(4) 0.008(3) -0.003(3) 0.005(3)
C13 0.048(9) 0.035(8) 0.024(7) 0.002(6) -0.015(6) 0.003(6)
C14 0.032(7) 0.043(8) 0.007(5) 0.006(5) -0.001(5) 0.002(6)
C15 0.039(8) 0.035(8) 0.031(7) 0.004(6) -0.005(6) 0.013(6)
C16 0.044(9) 0.048(9) 0.029(7) 0.003(6) 0.005(6) 0.005(7)
C17 0.043(9) 0.070(11) 0.031(8) 0.030(8) 0.020(7) 0.010(8)
C18 0.055(10) 0.039(8) 0.038(8) 0.015(7) -0.002(7) 0.001(7)
C19 0.033(7) 0.039(8) 0.038(8) 0.010(6) 0.000(6) 0.013(6)
C20 0.037(4) 0.030(4) 0.032(4) 0.013(3) 0.000(3) 0.007(3)
C21 0.040(4) 0.032(4) 0.038(4) 0.010(3) 0.000(3) 0.002(3)
C22 0.037(4) 0.035(4) 0.037(4) 0.010(3) 0.004(3) 0.001(3)
C23 0.033(4) 0.030(4) 0.025(4) 0.005(3) 0.005(3) 0.003(3)
C24 0.033(4) 0.034(4) 0.030(4) 0.011(3) -0.003(3) 0.006(3)
C25 0.059(11) 0.066(12) 0.065(12) 0.030(10) 0.023(9) 0.047(10)
C26 0.088(14) 0.029(8) 0.046(10) 0.005(7) -0.006(9) -0.022(8)
C27 0.043(10) 0.065(12) 0.059(11) 0.009(9) -0.014(8) -0.027(9)
C28 0.065(12) 0.050(10) 0.056(11) 0.027(9) 0.019(9) 0.006(9)
C29 0.054(5) 0.055(5) 0.052(5) 0.014(3) -0.003(3) 0.006(3)
Sb1 0.0340(7) 0.0305(7) 0.0307(7) 0.0035(5) 0.0032(5) 0.0061(5)
F1 0.084(8) 0.037(5) 0.056(6) -0.002(4) -0.002(5) 0.008(5)
F2 0.050(6) 0.071(7) 0.086(8) 0.027(6) 0.031(6) 0.010(5)
F3 0.082(8) 0.057(6) 0.040(5) 0.015(5) -0.011(5) 0.007(5)
Sb2 0.0369(7) 0.0270(7) 0.0370(7) 0.0019(5) 0.0041(6) 0.0058(5)
F4 0.077(7) 0.051(6) 0.051(6) 0.019(5) 0.013(5) 0.007(5)
F5 0.042(5) 0.051(6) 0.069(7) 0.014(5) 0.015(5) 0.003(4)
F6 0.060(6) 0.024(4) 0.068(7) -0.003(4) 0.005(5) -0.010(4)

loop_
_atom_type_symbol
_atom_type_description
_atom_type_scat_dispersion_real
_atom_type_scat_dispersion_imag
_atom_type_scat_source
C C 0.0033 0.0016 'International Tables Vol C Tables 4.2.6.8 and 6.1.1.4'
H H 0.0000 0.0000 'International Tables Vol C Tables 4.2.6.8 and 6.1.1.4'
N N 0.0061 0.0033 'International Tables Vol C Tables 4.2.6.8 and 6.1.1.4'
F F 0.0171 0.0103 'International Tables Vol C Tables 4.2.6.8 and 6.1.1.4'
Sb Sb -0.5866 1.5461 'International Tables Vol C Tables 4.2.6.8 and 6.1.1.4'
Ir Ir -1.4442 7.9887 'International Tables Vol C Tables 4.2.6.8 and 6.1.1.4'

loop_
_geom_angle_atom_site_label_1
_geom_angle_atom_site_label_2
_geom_angle_atom_site_label_3
_geom_angle
_geom_angle_site_symmetry_1
_geom_angle_site_symmetry_3
C11 Ir1 N1 78.0(5) . .
C11 Ir1 C24 108.0(5) . .
N1 Ir1 C24 95.1(5) . .
C11 Ir1 C12 82.4(5) . .
N1 Ir1 C12 110.5(5) . .
C24 Ir1 C12 154.1(5) . .
C11 Ir1 C21 148.3(6) . .
N1 Ir1 C21 130.5(5) . .
C24 Ir1 C21 61.9(5) . .
C12 Ir1 C21 96.6(6) . .
C11 Ir1 C23 89.9(5) . .
N1 Ir1 C23 124.2(4) . .
C24 Ir1 C23 37.7(5) . .
C12 Ir1 C23 121.7(5) . .
C21 Ir1 C23 63.6(5) . .
C11 Ir1 C22 110.6(6) . .
N1 Ir1 C22 156.9(5) . .
C24 Ir1 C22 62.0(5) . .
C12 Ir1 C22 92.2(6) . .
C21 Ir1 C22 37.8(5) . .
C23 Ir1 C22 38.0(5) . .
C11 Ir1 C20 145.0(5) . .
N1 Ir1 C20 98.2(5) . .
C24 Ir1 C20 37.1(5) . .
C12 Ir1 C20 130.0(5) . .
C21 Ir1 C20 36.7(5) . .
C23 Ir1 C20 63.2(5) . .
C22 Ir1 C20 62.1(5) . .
C11 Ir1 C13 106.5(5) . .
N1 Ir1 C13 87.1(5) . .
C24 Ir1 C13 145.1(5) . .
C12 Ir1 C13 38.0(5) . .
C21 Ir1 C13 90.4(5) . .
C23 Ir1 C13 147.6(5) . .
C22 Ir1 C13 109.6(5) . .
C20 Ir1 C13 108.0(5) . .
C1 N1 C5 120.0(12) . .
C1 N1 Ir1 122.2(10) . .
C5 N1 Ir1 117.7(9) . .
N1 C1 C2 120.8(13) . .
N1 C1 H1 119.6 . .
C2 C1 H1 119.6 . .
C1 C2 C3 120.7(14) . .
C1 C2 H2 119.7 . .
C3 C2 H2 119.7 . .
C4 C3 C2 116.1(14) . .
C4 C3 H3 121.9 . .
C2 C3 H3 121.9 . .
C5 C4 C3 123.0(14) . .
C5 C4 H4 118.5 . .
C3 C4 H4 118.5 . .
C4 C5 N1 119.3(13) . .
C4 C5 C6 128.0(13) . .
N1 C5 C6 112.5(12) . .
C7 C6 C5 123.6(14) . .
C7 C6 C11 121.3(13) . .
C5 C6 C11 114.9(12) . .
C8 C7 C6 119.7(14) . .
C8 C7 H7 120.1 . .
C6 C7 H7 120.1 . .
C9 C8 C7 119.1(14) . .
C9 C8 H8 120.4 . .
C7 C8 H8 120.4 . .
C10 C9 C8 123.0(15) . .
C10 C9 H9 118.5 . .
C8 C9 H9 118.5 . .
C9 C10 C11 121.9(14) . .
C9 C10 H10 119.1 . .
C11 C10 H10 119.1 . .
C10 C11 C6 114.9(13) . .
C10 C11 Ir1 129.2(11) . .
C6 C11 Ir1 115.9(10) . .
C13 C12 Ir1 73.6(8) . .
C13 C12 H12A 116.2 . .
Ir1 C12 H12A 116.2 . .
C13 C12 H12B 116.2 . .
Ir1 C12 H12B 116.2 . .
H12A C12 H12B 113.2 . .
C12 C13 C14 123.3(13) . .
C12 C13 Ir1 68.4(8) . .
C14 C13 Ir1 116.3(9) . .
C12 C13 H13 113.7 . .
C14 C13 H13 113.7 . .
Ir1 C13 H13 113.7 . .
C19 C14 C15 118.0(13) . .
C19 C14 C13 124.2(12) . .
C15 C14 C13 117.8(13) . .
C16 C15 C14 122.2(14) . .
C16 C15 H15 118.9 . .
C14 C15 H15 118.9 . .
C17 C16 C15 118.8(14) . .
C17 C16 H16 120.6 . .
C15 C16 H16 120.6 . .
C16 C17 C18 120.7(14) . .
C16 C17 H17 119.6 . .
C18 C17 H17 119.6 . .
C17 C18 C19 120.6(15) . .
C17 C18 H18 119.7 . .
C19 C18 H18 119.7 . .
C14 C19 C18 119.6(14) . .
C14 C19 H19 120.2 . .
C18 C19 H19 120.2 . .
C24 C20 C21 107.5(12) . .
C24 C20 C25 128.0(14) . .
C21 C20 C25 124.2(15) . .
C24 C20 Ir1 69.3(7) . .
C21 C20 Ir1 71.4(8) . .
C25 C20 Ir1 129.2(10) . .
C20 C21 C22 107.8(13) . .
C20 C21 C26 127.6(15) . .
C22 C21 C26 123.9(15) . .
C20 C21 Ir1 71.8(8) . .
C22 C21 Ir1 71.2(8) . .
C26 C21 Ir1 129.9(11) . .
C21 C22 C23 108.7(13) . .
C21 C22 C27 127.1(15) . .
C23 C22 C27 124.1(14) . .
C21 C22 Ir1 71.0(8) . .
C23 C22 Ir1 71.0(8) . .
C27 C22 Ir1 126.7(12) . .
C24 C23 C22 104.4(11) . .
C24 C23 C28 127.5(14) . .
C22 C23 C28 127.6(14) . .
C24 C23 Ir1 69.2(7) . .
C22 C23 Ir1 71.0(8) . .
C28 C23 Ir1 129.8(10) . .
C20 C24 C23 111.5(12) . .
C20 C24 C29 125.1(13) . .
C23 C24 C29 123.3(13) . .
C20 C24 Ir1 73.5(8) . .
C23 C24 Ir1 73.2(7) . .
C29 C24 Ir1 123.8(10) . .
C20 C25 H25A 109.5 . .
C20 C25 H25B 109.5 . .
H25A C25 H25B 109.5 . .
C20 C25 H25C 109.5 . .
H25A C25 H25C 109.5 . .
H25B C25 H25C 109.5 . .
C21 C26 H26A 109.5 . .
C21 C26 H26B 109.5 . .
H26A C26 H26B 109.5 . .
C21 C26 H26C 109.5 . .
H26A C26 H26C 109.5 . .
H26B C26 H26C 109.5 . .
C22 C27 H27A 109.5 . .
C22 C27 H27B 109.5 . .
H27A C27 H27B 109.5 . .
C22 C27 H27C 109.5 . .
H27A C27 H27C 109.5 . .
H27B C27 H27C 109.5 . .
C23 C28 H28A 109.5 . .
C23 C28 H28B 109.5 . .
H28A C28 H28B 109.5 . .
C23 C28 H28C 109.5 . .
H28A C28 H28C 109.5 . .
H28B C28 H28C 109.5 . .
C24 C29 H29A 109.5 . .
C24 C29 H29B 109.5 . .
H29A C29 H29B 109.5 . .
C24 C29 H29C 109.5 . .
H29A C29 H29C 109.5 . .
H29B C29 H29C 109.5 . .
F2 Sb1 F2 180.000(2) . 2_656
F2 Sb1 F3 90.5(5) . 2_656
F2 Sb1 F3 89.5(5) 2_656 2_656
F2 Sb1 F3 89.5(5) . .
F2 Sb1 F3 90.5(5) 2_656 .
F3 Sb1 F3 180.000(2) 2_656 .
F2 Sb1 F1 90.1(5) . 2_656
F2 Sb1 F1 89.9(5) 2_656 2_656
F3 Sb1 F1 89.8(5) 2_656 2_656
F3 Sb1 F1 90.2(5) . 2_656
F2 Sb1 F1 89.9(5) . .
F2 Sb1 F1 90.1(5) 2_656 .
F3 Sb1 F1 90.2(5) 2_656 .
F3 Sb1 F1 89.8(5) . .
F1 Sb1 F1 180.000(2) 2_656 .
F5 Sb2 F5 180.0(7) . 2_655
F5 Sb2 F4 90.1(5) . 2_655
F5 Sb2 F4 89.9(5) 2_655 2_655
F5 Sb2 F4 89.9(5) . .
F5 Sb2 F4 90.1(5) 2_655 .
F4 Sb2 F4 180.0(5) 2_655 .
F5 Sb2 F6 90.0(4) . 2_655
F5 Sb2 F6 90.0(4) 2_655 2_655
F4 Sb2 F6 89.1(5) 2_655 2_655
F4 Sb2 F6 90.9(5) . 2_655
F5 Sb2 F6 90.0(4) . .
F5 Sb2 F6 90.0(4) 2_655 .
F4 Sb2 F6 90.9(5) 2_655 .
F4 Sb2 F6 89.1(5) . .
F6 Sb2 F6 180.0(9) 2_655 .

loop_
_geom_bond_atom_site_label_1
_geom_bond_atom_site_label_2
_geom_bond_distance
_geom_bond_site_symmetry_2
Ir1 C11 2.018(15) .
Ir1 N1 2.085(11) .
Ir1 C24 2.199(13) .
Ir1 C12 2.201(14) .
Ir1 C21 2.250(14) .
Ir1 C23 2.252(13) .
Ir1 C22 2.252(14) .
Ir1 C20 2.254(13) .
Ir1 C13 2.271(13) .
N1 C1 1.336(17) .
N1 C5 1.385(17) .
C1 C2 1.38(2) .
C1 H1 0.9500 .
C2 C3 1.40(2) .
C2 H2 0.9500 .
C3 C4 1.38(2) .
C3 H3 0.9500 .
C4 C5 1.35(2) .
C4 H4 0.9500 .
C5 C6 1.442(18) .
C6 C7 1.414(19) .
C6 C11 1.45(2) .
C7 C8 1.38(2) .
C7 H7 0.9500 .
C8 C9 1.37(2) .
C8 H8 0.9500 .
C9 C10 1.36(2) .
C9 H9 0.9500 .
C10 C11 1.41(2) .
C10 H10 0.9500 .
C12 C13 1.46(2) .
C12 H12A 0.9900 .
C12 H12B 0.9900 .
C13 C14 1.46(2) .
C13 H13 1.0000 .
C14 C19 1.40(2) .
C14 C15 1.399(19) .
C15 C16 1.40(2) .
C15 H15 0.9500 .
C16 C17 1.37(2) .
C16 H16 0.9500 .
C17 C18 1.38(2) .
C17 H17 0.9500 .
C18 C19 1.41(2) .
C18 H18 0.9500 .
C19 H19 0.9500 .
C20 C24 1.42(2) .
C20 C21 1.42(2) .
C20 C25 1.50(2) .
C21 C22 1.46(2) .
C21 C26 1.48(2) .
C22 C23 1.47(2) .
C22 C27 1.48(2) .
C23 C24 1.437(19) .
C23 C28 1.47(2) .
C24 C29 1.52(2) .
C25 H25A 0.9800 .
C25 H25B 0.9800 .
C25 H25C 0.9800 .
C26 H26A 0.9800 .
C26 H26B 0.9800 .
C26 H26C 0.9800 .
C27 H27A 0.9800 .
C27 H27B 0.9800 .
C27 H27C 0.9800 .
C28 H28A 0.9800 .
C28 H28B 0.9800 .
C28 H28C 0.9800 .
C29 H29A 0.9800 .
C29 H29B 0.9800 .
C29 H29C 0.9800 .
Sb1 F2 1.860(10) .
Sb1 F2 1.860(10) 2_656
Sb1 F3 1.864(9) 2_656
Sb1 F3 1.864(9) .
Sb1 F1 1.878(10) 2_656
Sb1 F1 1.878(10) .
Sb2 F5 1.861(9) .
Sb2 F5 1.861(9) 2_655
Sb2 F4 1.873(10) 2_655
Sb2 F4 1.873(10) .
Sb2 F6 1.877(9) 2_655
Sb2 F6 1.877(9) .

loop_
_geom_torsion_atom_site_label_1
_geom_torsion_atom_site_label_2
_geom_torsion_atom_site_label_3
_geom_torsion_atom_site_label_4
_geom_torsion
C11 Ir1 N1 C1 -173.5(11)
C24 Ir1 N1 C1 79.1(10)
C12 Ir1 N1 C1 -96.5(11)
C21 Ir1 N1 C1 22.2(13)
C23 Ir1 N1 C1 104.9(10)
C22 Ir1 N1 C1 71.7(17)
C20 Ir1 N1 C1 41.9(11)
C13 Ir1 N1 C1 -65.9(10)
C11 Ir1 N1 C5 8.5(9)
C24 Ir1 N1 C5 -98.8(10)
C12 Ir1 N1 C5 85.6(10)
C21 Ir1 N1 C5 -155.8(9)
C23 Ir1 N1 C5 -73.0(10)
C22 Ir1 N1 C5 -106.2(14)
C20 Ir1 N1 C5 -136.1(9)
C13 Ir1 N1 C5 116.1(10)
C5 N1 C1 C2 0.6(19)
Ir1 N1 C1 C2 -177.3(10)
N1 C1 C2 C3 0(2)
C1 C2 C3 C4 -1(2)
C2 C3 C4 C5 2(2)
C3 C4 C5 N1 -1(2)
C3 C4 C5 C6 -175.5(14)
C1 N1 C5 C4 -0.1(19)
Ir1 N1 C5 C4 177.9(10)
C1 N1 C5 C6 175.2(12)
Ir1 N1 C5 C6 -6.8(14)
C4 C5 C6 C7 -1(2)
N1 C5 C6 C7 -176.1(12)
C4 C5 C6 C11 174.4(14)
N1 C5 C6 C11 -0.4(17)
C5 C6 C7 C8 176.2(13)
C11 C6 C7 C8 1(2)
C6 C7 C8 C9 -2(2)
C7 C8 C9 C10 0(2)
C8 C9 C10 C11 2(2)
C9 C10 C11 C6 -3(2)
C9 C10 C11 Ir1 175.0(12)
C7 C6 C11 C10 1(2)
C5 C6 C11 C10 -174.5(12)
C7 C6 C11 Ir1 -176.6(10)
C5 C6 C11 Ir1 7.6(16)
N1 Ir1 C11 C10 174.0(14)
C24 Ir1 C11 C10 -94.5(13)
C12 Ir1 C11 C10 61.1(13)
C21 Ir1 C11 C10 -29.0(19)
C23 Ir1 C11 C10 -60.9(13)
C22 Ir1 C11 C10 -28.4(14)
C20 Ir1 C11 C10 -98.8(15)
C13 Ir1 C11 C10 90.7(13)
N1 Ir1 C11 C6 -8.4(10)
C24 Ir1 C11 C6 83.1(11)
C12 Ir1 C11 C6 -121.3(11)
C21 Ir1 C11 C6 148.6(10)
C23 Ir1 C11 C6 116.7(10)
C22 Ir1 C11 C6 149.3(10)
C20 Ir1 C11 C6 78.9(14)
C13 Ir1 C11 C6 -91.7(11)
C11 Ir1 C12 C13 129.7(9)
N1 Ir1 C12 C13 55.5(9)
C24 Ir1 C12 C13 -114.4(13)
C21 Ir1 C12 C13 -82.2(9)
C23 Ir1 C12 C13 -145.2(8)
C22 Ir1 C12 C13 -119.9(9)
C20 Ir1 C12 C13 -65.3(11)
Ir1 C12 C13 C14 -108.0(12)
C11 Ir1 C13 C12 -52.7(10)
N1 Ir1 C13 C12 -129.3(9)
C24 Ir1 C13 C12 135.9(10)
C21 Ir1 C13 C12 100.1(9)
C23 Ir1 C13 C12 64.8(13)
C22 Ir1 C13 C12 66.9(9)
C20 Ir1 C13 C12 133.0(9)
C11 Ir1 C13 C14 64.8(12)
N1 Ir1 C13 C14 -11.8(11)
C24 Ir1 C13 C14 -106.5(12)
C12 Ir1 C13 C14 117.6(15)
C21 Ir1 C13 C14 -142.3(11)
C23 Ir1 C13 C14 -177.6(9)
C22 Ir1 C13 C14 -175.5(10)
C20 Ir1 C13 C14 -109.5(11)
C12 C13 C14 C19 17(2)
Ir1 C13 C14 C19 -63.1(16)
C12 C13 C14 C15 -165.3(13)
Ir1 C13 C14 C15 114.3(12)
C19 C14 C15 C16 -2(2)
C13 C14 C15 C16 179.9(13)
C14 C15 C16 C17 3(2)
C15 C16 C17 C18 -2(2)
C16 C17 C18 C19 1(2)
C15 C14 C19 C18 2(2)
C13 C14 C19 C18 179.2(13)
C17 C18 C19 C14 -1(2)
C11 Ir1 C20 C24 6.8(13)
N1 Ir1 C20 C24 87.6(8)
C12 Ir1 C20 C24 -146.8(8)
C21 Ir1 C20 C24 -117.8(12)
C23 Ir1 C20 C24 -36.7(8)
C22 Ir1 C20 C24 -79.6(9)
C13 Ir1 C20 C24 177.2(8)
C11 Ir1 C20 C21 124.6(11)
N1 Ir1 C20 C21 -154.6(8)
C24 Ir1 C20 C21 117.8(12)
C12 Ir1 C20 C21 -29.0(11)
C23 Ir1 C20 C21 81.1(9)
C22 Ir1 C20 C21 38.2(8)
C13 Ir1 C20 C21 -65.0(9)
C11 Ir1 C20 C25 -116.0(16)
N1 Ir1 C20 C25 -35.1(16)
C24 Ir1 C20 C25 -122.7(18)
C12 Ir1 C20 C25 90.4(16)
C21 Ir1 C20 C25 119.5(18)
C23 Ir1 C20 C25 -159.4(17)
C22 Ir1 C20 C25 157.6(17)
C13 Ir1 C20 C25 54.5(16)
C24 C20 C21 C22 -2.3(16)
C25 C20 C21 C22 172.2(13)
Ir1 C20 C21 C22 -62.5(10)
C24 C20 C21 C26 -173.0(14)
C25 C20 C21 C26 2(2)
Ir1 C20 C21 C26 126.8(16)
C24 C20 C21 Ir1 60.2(9)
C25 C20 C21 Ir1 -125.3(14)
C11 Ir1 C21 C20 -115.9(11)
N1 Ir1 C21 C20 33.9(11)
C24 Ir1 C21 C20 -37.2(8)
C12 Ir1 C21 C20 158.0(9)
C23 Ir1 C21 C20 -79.7(9)
C22 Ir1 C21 C20 -116.9(12)
C13 Ir1 C21 C20 120.5(9)
C11 Ir1 C21 C22 1.0(15)
N1 Ir1 C21 C22 150.8(8)
C24 Ir1 C21 C22 79.7(9)
C12 Ir1 C21 C22 -85.1(9)
C23 Ir1 C21 C22 37.2(8)
C20 Ir1 C21 C22 116.9(12)
C13 Ir1 C21 C22 -122.6(9)
C11 Ir1 C21 C26 119.9(16)
N1 Ir1 C21 C26 -90.3(16)
C24 Ir1 C21 C26 -161.5(18)
C12 Ir1 C21 C26 33.8(16)
C23 Ir1 C21 C26 156.0(17)
C22 Ir1 C21 C26 118.9(19)
C20 Ir1 C21 C26 -124.2(19)
C13 Ir1 C21 C26 -3.8(16)
C20 C21 C22 C23 1.5(16)
C26 C21 C22 C23 172.6(14)
Ir1 C21 C22 C23 -61.4(10)
C20 C21 C22 C27 -174.9(15)
C26 C21 C22 C27 -4(2)
Ir1 C21 C22 C27 122.2(16)
C20 C21 C22 Ir1 62.9(10)
C26 C21 C22 Ir1 -126.0(15)
C11 Ir1 C22 C21 -179.4(8)
N1 Ir1 C22 C21 -71.0(16)
C24 Ir1 C22 C21 -79.4(9)
C12 Ir1 C22 C21 97.9(9)
C23 Ir1 C22 C21 -118.4(12)
C20 Ir1 C22 C21 -37.1(8)
C13 Ir1 C22 C21 63.4(9)
C11 Ir1 C22 C23 -61.0(9)
N1 Ir1 C22 C23 47.4(16)
C24 Ir1 C22 C23 39.1(8)
C12 Ir1 C22 C23 -143.7(8)
C21 Ir1 C22 C23 118.4(12)
C20 Ir1 C22 C23 81.3(9)
C13 Ir1 C22 C23 -178.2(8)
C11 Ir1 C22 C27 57.9(15)
N1 Ir1 C22 C27 166.3(13)
C24 Ir1 C22 C27 158.0(16)
C12 Ir1 C22 C27 -24.8(15)
C21 Ir1 C22 C27 -122.7(18)
C23 Ir1 C22 C27 118.9(17)
C20 Ir1 C22 C27 -159.8(16)
C13 Ir1 C22 C27 -59.3(15)
C21 C22 C23 C24 -0.2(15)
C27 C22 C23 C24 176.4(15)
Ir1 C22 C23 C24 -61.6(9)
C21 C22 C23 C28 -172.5(14)
C27 C22 C23 C28 4(2)
Ir1 C22 C23 C28 126.1(15)
C21 C22 C23 Ir1 61.4(10)
C27 C22 C23 Ir1 -122.0(16)
C11 Ir1 C23 C24 -120.6(8)
N1 Ir1 C23 C24 -45.2(9)
C12 Ir1 C23 C24 158.5(8)
C21 Ir1 C23 C24 77.4(9)
C22 Ir1 C23 C24 114.4(11)
C20 Ir1 C23 C24 36.2(8)
C13 Ir1 C23 C24 117.6(11)
C11 Ir1 C23 C22 125.0(9)
N1 Ir1 C23 C22 -159.6(8)
C24 Ir1 C23 C22 -114.4(11)
C12 Ir1 C23 C22 44.1(10)
C21 Ir1 C23 C22 -36.9(8)
C20 Ir1 C23 C22 -78.2(9)
C13 Ir1 C23 C22 3.2(14)
C11 Ir1 C23 C28 1.4(15)
N1 Ir1 C23 C28 76.8(15)
C24 Ir1 C23 C28 122.0(18)
C12 Ir1 C23 C28 -79.5(15)
C21 Ir1 C23 C28 -160.5(16)
C22 Ir1 C23 C28 -123.6(18)
C20 Ir1 C23 C28 158.2(16)
C13 Ir1 C23 C28 -120.4(15)
C21 C20 C24 C23 2.3(16)
C25 C20 C24 C23 -172.0(14)
Ir1 C20 C24 C23 63.8(10)
C21 C20 C24 C29 178.4(14)
C25 C20 C24 C29 4(2)
Ir1 C20 C24 C29 -120.0(14)
C21 C20 C24 Ir1 -61.6(10)
C25 C20 C24 Ir1 124.2(15)
C22 C23 C24 C20 -1.3(15)
C28 C23 C24 C20 171.1(14)
Ir1 C23 C24 C20 -64.1(10)
C22 C23 C24 C29 -177.5(13)
C28 C23 C24 C29 -5(2)
Ir1 C23 C24 C29 119.7(14)
C22 C23 C24 Ir1 62.8(9)
C28 C23 C24 Ir1 -124.8(15)
C11 Ir1 C24 C20 -175.9(8)
N1 Ir1 C24 C20 -96.9(8)
C12 Ir1 C24 C20 73.6(15)
C21 Ir1 C24 C20 36.8(8)
C23 Ir1 C24 C20 119.2(12)
C22 Ir1 C24 C20 79.8(9)
C13 Ir1 C24 C20 -4.7(14)
C11 Ir1 C24 C23 64.8(9)
N1 Ir1 C24 C23 143.9(8)
C12 Ir1 C24 C23 -45.6(15)
C21 Ir1 C24 C23 -82.4(9)
C22 Ir1 C24 C23 -39.4(8)
C20 Ir1 C24 C23 -119.2(12)
C13 Ir1 C24 C23 -123.9(10)
C11 Ir1 C24 C29 -54.4(14)
N1 Ir1 C24 C29 24.7(13)
C12 Ir1 C24 C29 -164.8(13)
C21 Ir1 C24 C29 158.4(14)
C23 Ir1 C24 C29 -119.2(16)
C22 Ir1 C24 C29 -158.6(14)
C20 Ir1 C24 C29 121.6(16)
C13 Ir1 C24 C29 116.9(14)
